data_2226369
loop_
_publ_author_name
'Hemamalini, Madhukar'
'Fun, Hoong-Kun'

_publ_section_title
;
 2-Amino-5-methylpyridinium 4-carboxybutanoate
;
_journal_coeditor_code BV2141
_journal_issue 7
_journal_name_full 'Acta Crystallographica Section E'
_journal_page_first o1841
_journal_page_last o1842
_journal_paper_doi 10.1107/S1600536810024451
_journal_volume 66
_journal_year 2010
_chemical_formula_iupac 'C6 H9 N2 +, C5 H7 O4 -'
_chemical_formula_moiety 'C6 H9 N2 +, C5 H7 O4 -'
_chemical_formula_sum 'C11 H16 N2 O4'
_chemical_formula_weight 240.26
_chemical_name_systematic
;
2-Amino-5-methylpyridinium 4-carboxybutanoate
;
_space_group_IT_number 19
_symmetry_cell_setting orthorhombic
_symmetry_space_group_name_Hall 'P 2ac 2ab'
_symmetry_space_group_name_H-M 'P 21 21 21'
_atom_sites_solution_hydrogens geom
_atom_sites_solution_primary direct
_atom_sites_solution_secondary difmap
_audit_creation_method SHELXL-97
_cell_angle_alpha 90.00
_cell_angle_beta 90.00
_cell_angle_gamma 90.00
_cell_formula_units_Z 4
_cell_length_a 5.3159(10)
_cell_length_b 14.383(3)
_cell_length_c 15.625(3)
_cell_measurement_reflns_used 2351
_cell_measurement_temperature 100.00(10)
_cell_measurement_theta_max 29.93
_cell_measurement_theta_min 3.12
_cell_volume 1194.7(4)
_computing_cell_refinement 'SAINT (Bruker, 2009)'
_computing_data_collection 'APEX2 (Bruker, 2009)'
_computing_data_reduction 'SAINT (Bruker, 2009)'
_computing_molecular_graphics 'SHELXTL (Sheldrick, 2008)'
_computing_publication_material 'SHELXTL (Sheldrick, 2008) and PLATON (Spek, 2009)'
_computing_structure_refinement 'SHELXTL (Sheldrick, 2008)'
_computing_structure_solution 'SHELXTL (Sheldrick, 2008)'
_diffrn_ambient_temperature 100.00(10)
_diffrn_measured_fraction_theta_full 0.988
_diffrn_measured_fraction_theta_max 0.988
_diffrn_measurement_device_type
;
Bruker APEX DUO CCD area-detector diffractometer
;
_diffrn_measurement_method '\f and \w scans'
_diffrn_radiation_monochromator graphite
_diffrn_radiation_source 'fine-focus sealed tube'
_diffrn_radiation_type MoK\a
_diffrn_radiation_wavelength 0.71073
_diffrn_reflns_av_R_equivalents 0.0370
_diffrn_reflns_av_sigmaI/netI 0.0357
_diffrn_reflns_limit_h_max 7
_diffrn_reflns_limit_h_min -7
_diffrn_reflns_limit_k_max 20
_diffrn_reflns_limit_k_min -13
_diffrn_reflns_limit_l_max 21
_diffrn_reflns_limit_l_min -21
_diffrn_reflns_number 7996
_diffrn_reflns_theta_full 30.08
_diffrn_reflns_theta_max 30.08
_diffrn_reflns_theta_min 2.83
_diffrn_standards_number 0
_exptl_absorpt_coefficient_mu 0.102
_exptl_absorpt_correction_T_max 0.9898
_exptl_absorpt_correction_T_min 0.9713
_exptl_absorpt_correction_type multi-scan
_exptl_absorpt_process_details '(SADABS; Bruker, 2009)'
_exptl_crystal_colour colourless
_exptl_crystal_density_diffrn 1.336
_exptl_crystal_density_method 'not measured'
_exptl_crystal_description block
_exptl_crystal_F_000 512
_exptl_crystal_size_max 0.29
_exptl_crystal_size_mid 0.17
_exptl_crystal_size_min 0.10
_refine_diff_density_max 0.229
_refine_diff_density_min -0.197
_refine_ls_extinction_method none
_refine_ls_goodness_of_fit_ref 1.052
_refine_ls_hydrogen_treatment constr
_refine_ls_matrix_type full
_refine_ls_number_parameters 156
_refine_ls_number_reflns 2028
_refine_ls_number_restraints 0
_refine_ls_restrained_S_all 1.052
_refine_ls_R_factor_all 0.0464
_refine_ls_R_factor_gt 0.0373
_refine_ls_shift/su_max 0.001
_refine_ls_shift/su_max_lt 0.001
_refine_ls_shift/su_mean 0.001
_refine_ls_structure_factor_coef Fsqd
_refine_ls_weighting_details 'calc w=1/[\s^2^(Fo^2^)+(0.0703P)^2^+0.0024P] where P=(Fo^2^+2Fc^2^)/3'
_refine_ls_weighting_scheme calc
_refine_ls_wR_factor_gt 0.1019
_refine_ls_wR_factor_ref 0.1094
_reflns_number_gt 1752
_reflns_number_total 2028
_reflns_threshold_expression I>2\s(I)
_cod_data_source_file bv2141.cif
_cod_data_source_block I
_cod_database_code 2226369
_cod_database_fobs_code 2226369

loop_
_symmetry_equiv_pos_as_xyz
'x, y, z'
'-x+1/2, -y, z+1/2'
'-x, y+1/2, -z+1/2'
'x+1/2, -y+1/2, -z'

loop_
_atom_site_type_symbol
_atom_site_label
_atom_site_fract_x
_atom_site_fract_y
_atom_site_fract_z
_atom_site_U_iso_or_equiv
_atom_site_adp_type
_atom_site_calc_flag
_atom_site_refinement_flags
_atom_site_occupancy
_atom_site_disorder_assembly
_atom_site_disorder_group
N N1 0.1366(3) 0.23633(10) 0.72155(9) 0.0178(3) Uani d . 1 . .
H H1 0.2568 0.1970 0.7149 0.021 Uiso calc R 1 . .
N N2 0.2291(4) 0.29299(12) 0.58707(9) 0.0238(4) Uani d . 1 . .
H H2A 0.3451 0.2516 0.5828 0.029 Uiso calc R 1 . .
H H2B 0.2030 0.3313 0.5457 0.029 Uiso calc R 1 . .
C C1 0.0899(4) 0.29783(12) 0.65773(10) 0.0187(4) Uani d . 1 . .
C C2 -0.1037(4) 0.36383(13) 0.67157(11) 0.0232(4) Uani d . 1 . .
H H2 -0.1392 0.4084 0.6301 0.028 Uiso calc R 1 . .
C C3 -0.2378(4) 0.36172(14) 0.74603(12) 0.0237(4) Uani d . 1 . .
H H3 -0.3653 0.4051 0.7543 0.028 Uiso calc R 1 . .
C C4 -0.1888(4) 0.29528(12) 0.81139(11) 0.0198(4) Uani d . 1 . .
C C5 0.0019(4) 0.23393(12) 0.79573(10) 0.0184(3) Uani d . 1 . .
H H5 0.0408 0.1894 0.8368 0.022 Uiso calc R 1 . .
C C6 -0.3412(4) 0.29045(14) 0.89247(13) 0.0266(4) Uani d . 1 . .
H H6A -0.5064 0.2673 0.8797 0.040 Uiso calc R 1 . .
H H6B -0.3544 0.3514 0.9170 0.040 Uiso calc R 1 . .
H H6C -0.2601 0.2495 0.9324 0.040 Uiso calc R 1 . .
O O1 -0.0252(3) 0.40052(9) 0.28998(7) 0.0196(3) Uani d . 1 . .
O O2 0.0882(3) 0.35424(10) 0.42007(7) 0.0238(3) Uani d . 1 . .
O O3 0.7031(3) 0.57159(10) 0.58440(8) 0.0245(3) Uani d . 1 . .
O O4 0.3325(3) 0.54500(10) 0.64750(8) 0.0240(3) Uani d . 1 . .
H H4 0.4108 0.5588 0.6909 0.036 Uiso calc R 1 . .
C C7 0.1204(4) 0.40279(12) 0.35520(10) 0.0160(3) Uani d . 1 . .
C C8 0.3451(4) 0.46878(12) 0.34924(10) 0.0172(3) Uani d . 1 . .
H H8A 0.4587 0.4460 0.3054 0.021 Uiso calc R 1 . .
H H8B 0.2852 0.5294 0.3311 0.021 Uiso calc R 1 . .
C C9 0.4914(4) 0.48016(12) 0.43228(10) 0.0177(3) Uani d . 1 . .
H H9A 0.6509 0.5102 0.4205 0.021 Uiso calc R 1 . .
H H9B 0.5261 0.4194 0.4565 0.021 Uiso calc R 1 . .
C C10 0.3435(4) 0.53813(13) 0.49684(10) 0.0191(4) Uani d . 1 . .
H H10A 0.3062 0.5982 0.4717 0.023 Uiso calc R 1 . .
H H10B 0.1847 0.5074 0.5086 0.023 Uiso calc R 1 . .
C C11 0.4815(4) 0.55288(11) 0.58018(10) 0.0167(3) Uani d . 1 . .

loop_
_atom_site_aniso_label
_atom_site_aniso_U_11
_atom_site_aniso_U_22
_atom_site_aniso_U_33
_atom_site_aniso_U_12
_atom_site_aniso_U_13
_atom_site_aniso_U_23
N1 0.0184(8) 0.0183(7) 0.0169(6) 0.0033(6) -0.0006(6) 0.0006(5)
N2 0.0275(9) 0.0264(8) 0.0176(6) 0.0062(7) -0.0001(7) 0.0053(5)
C1 0.0203(9) 0.0176(7) 0.0181(7) -0.0002(7) -0.0050(7) 0.0006(6)
C2 0.0236(9) 0.0193(8) 0.0268(8) 0.0038(8) -0.0040(8) 0.0049(7)
C3 0.0194(9) 0.0179(8) 0.0339(9) 0.0052(8) -0.0008(9) -0.0002(7)
C4 0.0185(9) 0.0177(7) 0.0233(8) -0.0028(7) 0.0012(8) -0.0017(6)
C5 0.0206(9) 0.0175(7) 0.0170(7) -0.0001(7) -0.0010(7) -0.0002(5)
C6 0.0259(10) 0.0230(9) 0.0308(9) -0.0021(9) 0.0070(9) -0.0045(7)
O1 0.0215(7) 0.0246(6) 0.0126(5) -0.0056(6) -0.0017(5) 0.0022(4)
O2 0.0298(8) 0.0269(6) 0.0146(5) -0.0080(6) -0.0044(6) 0.0058(5)
O3 0.0200(7) 0.0339(7) 0.0195(6) -0.0022(6) -0.0026(6) -0.0033(5)
O4 0.0230(7) 0.0354(7) 0.0136(5) -0.0054(6) -0.0003(6) -0.0058(5)
C7 0.0175(8) 0.0166(7) 0.0138(6) -0.0002(7) 0.0006(7) -0.0015(5)
C8 0.0176(8) 0.0204(8) 0.0136(6) -0.0029(7) 0.0003(7) -0.0017(6)
C9 0.0172(8) 0.0196(7) 0.0163(7) 0.0013(7) -0.0008(7) -0.0027(6)
C10 0.0182(9) 0.0236(8) 0.0155(7) 0.0037(7) -0.0045(7) -0.0054(6)
C11 0.0198(8) 0.0154(7) 0.0150(6) 0.0028(7) -0.0022(7) -0.0012(5)

loop_
_atom_type_symbol
_atom_type_description
_atom_type_scat_dispersion_real
_atom_type_scat_dispersion_imag
_atom_type_scat_source
C C 0.0033 0.0000 'International Tables Vol C Tables 4.2.6.8 and 6.1.1.4'
H H 0.0000 0.0000 'International Tables Vol C Tables 4.2.6.8 and 6.1.1.4'
N N 0.0061 0.0000 'International Tables Vol C Tables 4.2.6.8 and 6.1.1.4'
O O 0.0106 0.0000 'International Tables Vol C Tables 4.2.6.8 and 6.1.1.4'

loop_
_geom_angle_atom_site_label_1
_geom_angle_atom_site_label_2
_geom_angle_atom_site_label_3
_geom_angle_site_symmetry_1
_geom_angle_site_symmetry_3
_geom_angle
_geom_angle_publ_flag
C1 N1 C5 . . 123.09(16) ?
C1 N1 H1 . . 118.5 ?
C5 N1 H1 . . 118.5 ?
C1 N2 H2A . . 120.0 ?
C1 N2 H2B . . 120.0 ?
H2A N2 H2B . . 120.0 ?
N2 C1 N1 . . 118.31(16) ?
N2 C1 C2 . . 124.45(16) ?
N1 C1 C2 . . 117.24(16) ?
C3 C2 C1 . . 119.66(16) ?
C3 C2 H2 . . 120.2 ?
C1 C2 H2 . . 120.2 ?
C2 C3 C4 . . 122.08(18) ?
C2 C3 H3 . . 119.0 ?
C4 C3 H3 . . 119.0 ?
C5 C4 C3 . . 116.18(16) ?
C5 C4 C6 . . 121.36(16) ?
C3 C4 C6 . . 122.44(17) ?
N1 C5 C4 . . 121.73(16) ?
N1 C5 H5 . . 119.1 ?
C4 C5 H5 . . 119.1 ?
C4 C6 H6A . . 109.5 ?
C4 C6 H6B . . 109.5 ?
H6A C6 H6B . . 109.5 ?
C4 C6 H6C . . 109.5 ?
H6A C6 H6C . . 109.5 ?
H6B C6 H6C . . 109.5 ?
C11 O4 H4 . . 109.5 ?
O2 C7 O1 . . 123.48(17) ?
O2 C7 C8 . . 120.42(15) ?
O1 C7 C8 . . 116.09(14) ?
C9 C8 C7 . . 114.48(13) ?
C9 C8 H8A . . 108.6 ?
C7 C8 H8A . . 108.6 ?
C9 C8 H8B . . 108.6 ?
C7 C8 H8B . . 108.6 ?
H8A C8 H8B . . 107.6 ?
C8 C9 C10 . . 111.04(15) ?
C8 C9 H9A . . 109.4 ?
C10 C9 H9A . . 109.4 ?
C8 C9 H9B . . 109.4 ?
C10 C9 H9B . . 109.4 ?
H9A C9 H9B . . 108.0 ?
C11 C10 C9 . . 113.37(15) ?
C11 C10 H10A . . 108.9 ?
C9 C10 H10A . . 108.9 ?
C11 C10 H10B . . 108.9 ?
C9 C10 H10B . . 108.9 ?
H10A C10 H10B . . 107.7 ?
O3 C11 O4 . . 123.98(16) ?
O3 C11 C10 . . 123.45(17) ?
O4 C11 C10 . . 112.56(15) ?

loop_
_geom_bond_atom_site_label_1
_geom_bond_atom_site_label_2
_geom_bond_site_symmetry_2
_geom_bond_distance
_geom_bond_publ_flag
N1 C1 . 1.356(2) ?
N1 C5 . 1.363(2) ?
N1 H1 . 0.8600 ?
N2 C1 . 1.331(2) ?
N2 H2A . 0.8600 ?
N2 H2B . 0.8600 ?
C1 C2 . 1.417(3) ?
C2 C3 . 1.365(3) ?
C2 H2 . 0.9300 ?
C3 C4 . 1.423(3) ?
C3 H3 . 0.9300 ?
C4 C5 . 1.366(3) ?
C4 C6 . 1.505(3) ?
C5 H5 . 0.9300 ?
C6 H6A . 0.9600 ?
C6 H6B . 0.9600 ?
C6 H6C . 0.9600 ?
O1 C7 . 1.280(2) ?
O2 C7 . 1.243(2) ?
O3 C11 . 1.210(2) ?
O4 C11 . 1.321(2) ?
O4 H4 . 0.8200 ?
C7 C8 . 1.528(3) ?
C8 C9 . 1.522(2) ?
C8 H8A . 0.9700 ?
C8 H8B . 0.9700 ?
C9 C10 . 1.527(2) ?
C9 H9A . 0.9700 ?
C9 H9B . 0.9700 ?
C10 C11 . 1.509(2) ?
C10 H10A . 0.9700 ?
C10 H10B . 0.9700 ?

loop_
_geom_hbond_atom_site_label_D
_geom_hbond_atom_site_label_H
_geom_hbond_atom_site_label_A
_geom_hbond_site_symmetry_A
_geom_hbond_distance_DH
_geom_hbond_distance_HA
_geom_hbond_distance_DA
_geom_hbond_angle_DHA
_geom_hbond_publ_flag
N1 H1 O1 4_556 0.8600 1.8200 2.672(2) 170.00 yes
N2 H2A O2 4_556 0.8600 2.0000 2.853(3) 174.00 yes
N2 H2B O2 . 0.8600 2.0800 2.854(2) 149.00 yes
O4 H4 O1 2_565 0.8200 1.7600 2.5729(19) 169.00 yes
C2 H2 O3 1_455 0.9300 2.5900 3.441(2) 152.00 yes
C5 H5 O3 3_646 0.9300 2.5000 3.379(2) 158.00 yes

loop_
_geom_torsion_atom_site_label_1
_geom_torsion_atom_site_label_2
_geom_torsion_atom_site_label_3
_geom_torsion_atom_site_label_4
_geom_torsion_site_symmetry_1
_geom_torsion_site_symmetry_2
_geom_torsion_site_symmetry_3
_geom_torsion_site_symmetry_4
_geom_torsion
_geom_torsion_publ_flag
C5 N1 C1 N2 . . . . -178.57(16) ?
C5 N1 C1 C2 . . . . 2.0(3) ?
N2 C1 C2 C3 . . . . 178.99(19) ?
N1 C1 C2 C3 . . . . -1.7(3) ?
C1 C2 C3 C4 . . . . 0.4(3) ?
C2 C3 C4 C5 . . . . 0.5(3) ?
C2 C3 C4 C6 . . . . -177.97(18) ?
C1 N1 C5 C4 . . . . -1.1(3) ?
C3 C4 C5 N1 . . . . -0.2(3) ?
C6 C4 C5 N1 . . . . 178.30(16) ?
O2 C7 C8 C9 . . . . -9.4(2) ?
O1 C7 C8 C9 . . . . 171.50(15) ?
C7 C8 C9 C10 . . . . -72.74(19) ?
C8 C9 C10 C11 . . . . -179.18(14) ?
C9 C10 C11 O3 . . . . 42.8(2) ?
C9 C10 C11 O4 . . . . -138.56(16) ?

loop_
_cod_related_entry_id
_cod_related_entry_database
_cod_related_entry_code
1 ChemSpider 30656106
